data_7235669
loop_
_publ_author_name
'Mitra, Raja'
'Samuelson, Ashoka G.'

_publ_section_title
;
 Mitigating UVA light induced reactivity of 6-thioguanine through
 formation of a Ru(ii) half-sandwich complex
;
_journal_issue 46
_journal_name_full 'RSC Adv.'
_journal_page_first 24304
_journal_paper_doi 10.1039/C4RA02960G
_journal_volume 4
_journal_year 2014
_chemical_formula_moiety 'C15 H19 Cl N5 Ru S, C3 H7 N O, Cl'
_chemical_formula_sum 'C18 H26 Cl2 N6 O Ru S'
_chemical_formula_weight 546.48
_space_group_IT_number 2
_space_group_name_Hall '-P 1'
_space_group_name_H-M_alt 'P -1'
_symmetry_cell_setting triclinic
_symmetry_space_group_name_H-M 'P -1'
_atom_sites_solution_hydrogens geom
_atom_sites_solution_primary direct
_atom_sites_solution_secondary difmap
_audit_creation_method SHELXL-97
_cell_angle_alpha 68.138(5)
_cell_angle_beta 73.503(5)
_cell_angle_gamma 68.533(5)
_cell_formula_units_Z 4
_cell_length_a 12.222(5)
_cell_length_b 13.369(5)
_cell_length_c 17.069(5)
_cell_measurement_temperature 293(2)
_cell_volume 2373.4(15)
_computing_cell_refinement 'Bruker KAPPA APEX'
_computing_data_collection 'Bruker KAPPA APEX'
_computing_data_reduction 'Bruker SAINT'
_computing_molecular_graphics 'ORTEP 3 (Farrugia, 1997)'
_computing_publication_material 'WINGX (Farrugia, 1997)'
_computing_structure_refinement 'SHELXL-97 (Sheldrick, 1997)'
_computing_structure_solution 'SIR-92 (Giacovazzo et al, 1993)'
_diffrn_ambient_temperature 293(2)
_diffrn_measured_fraction_theta_full 0.973
_diffrn_measured_fraction_theta_max 0.973
_diffrn_measurement_device_type 'CCD area detecter'
_diffrn_measurement_method 'phi and omega scan'
_diffrn_radiation_monochromator graphite
_diffrn_radiation_source 'fine-focus sealed tube'
_diffrn_radiation_type MoK\a
_diffrn_radiation_wavelength 0.71073
_diffrn_reflns_av_R_equivalents 0.0488
_diffrn_reflns_av_sigmaI/netI 0.0564
_diffrn_reflns_limit_h_max 17
_diffrn_reflns_limit_h_min -17
_diffrn_reflns_limit_k_max 18
_diffrn_reflns_limit_k_min -19
_diffrn_reflns_limit_l_max 24
_diffrn_reflns_limit_l_min -24
_diffrn_reflns_number 63855
_diffrn_reflns_theta_full 30.66
_diffrn_reflns_theta_max 30.66
_diffrn_reflns_theta_min 1.72
_exptl_absorpt_coefficient_mu 0.994
_exptl_absorpt_correction_T_max 0.942
_exptl_absorpt_correction_T_min 0.932
_exptl_absorpt_correction_type empirical
_exptl_absorpt_process_details SADABS
_exptl_crystal_colour yellow
_exptl_crystal_density_diffrn 1.512
_exptl_crystal_density_method 'not measured'
_exptl_crystal_description needle
_exptl_crystal_F_000 1088
_exptl_crystal_size_max 0.1
_exptl_crystal_size_mid 0.07
_exptl_crystal_size_min 0.05
_refine_diff_density_max 0.722
_refine_diff_density_min -0.590
_refine_diff_density_rms 0.094
_refine_ls_extinction_method none
_refine_ls_goodness_of_fit_ref 1.014
_refine_ls_hydrogen_treatment mixed
_refine_ls_matrix_type full
_refine_ls_number_parameters 563
_refine_ls_number_reflns 14297
_refine_ls_number_restraints 0
_refine_ls_restrained_S_all 1.014
_refine_ls_R_factor_all 0.0887
_refine_ls_R_factor_gt 0.0446
_refine_ls_shift/su_max 0.018
_refine_ls_shift/su_mean 0.001
_refine_ls_structure_factor_coef Fsqd
_refine_ls_weighting_details 'calc w=1/[\s^2^(Fo^2^)+(0.0584P)^2^+1.0983P] where P=(Fo^2^+2Fc^2^)/3'
_refine_ls_weighting_scheme calc
_refine_ls_wR_factor_gt 0.1048
_refine_ls_wR_factor_ref 0.1259
_reflns_number_gt 9098
_reflns_number_total 14297
_reflns_threshold_expression >2sigma(I)
_cod_data_source_file c4ra02960g2.cif
_cod_data_source_block shelxl
_cod_original_sg_symbol_H-M P-1
_cod_database_code 7235669

loop_
_symmetry_equiv_pos_as_xyz
'x, y, z'
'-x, -y, -z'

loop_
_atom_site_label
_atom_site_type_symbol
_atom_site_fract_x
_atom_site_fract_y
_atom_site_fract_z
_atom_site_U_iso_or_equiv
_atom_site_adp_type
_atom_site_occupancy
_atom_site_symmetry_multiplicity
_atom_site_calc_flag
_atom_site_refinement_flags
Ru2 Ru 0.42863(2) 0.15625(2) 0.781780(16) 0.03860(8) Uani 1 1 d .
Ru1 Ru 0.48191(2) 0.32963(2) 0.302745(16) 0.03553(8) Uani 1 1 d .
Cl3 Cl 0.69356(7) 0.36004(7) 0.60378(5) 0.03950(17) Uani 1 1 d .
S1 S 0.51531(7) 0.34390(7) 0.43207(6) 0.0444(2) Uani 1 1 d .
Cl4 Cl -0.05969(7) 0.10268(8) 0.73747(6) 0.0511(2) Uani 1 1 d .
S2 S 0.24107(9) 0.12060(8) 0.79181(6) 0.0515(2) Uani 1 1 d .
Cl2 Cl 0.50411(11) 0.08269(9) 0.66254(7) 0.0680(3) Uani 1 1 d .
Cl1 Cl 0.62033(10) 0.43649(9) 0.22588(7) 0.0661(3) Uani 1 1 d .
N1 N 0.7176(3) 0.2082(3) 0.49802(19) 0.0406(7) Uani 1 1 d .
N9 N 0.3026(2) 0.4581(2) 0.57955(19) 0.0375(6) Uani 1 1 d .
N8 N 0.1163(2) 0.4344(2) 0.57271(18) 0.0401(6) Uani 1 1 d .
N4 N 0.8157(3) 0.0627(2) 0.31550(19) 0.0458(7) Uani 1 1 d .
N7 N -0.0502(3) 0.3803(3) 0.5921(3) 0.0581(9) Uani 1 1 d .
N5 N 0.6387(2) 0.1920(2) 0.31698(17) 0.0381(6) Uani 1 1 d .
N3 N 0.8715(2) 0.0700(2) 0.43988(18) 0.0418(6) Uani 1 1 d .
N10 N 0.3580(2) 0.3076(2) 0.68870(16) 0.0347(5) Uani 1 1 d .
N6 N 0.0851(2) 0.2669(2) 0.68267(19) 0.0435(7) Uani 1 1 d .
C19 C 0.3870(3) 0.3951(3) 0.6318(2) 0.0364(7) Uani 1 1 d .
C5 C 0.6895(3) 0.1789(3) 0.38332(19) 0.0349(6) Uani 1 1 d .
N2 N 0.8858(3) 0.1029(4) 0.5588(2) 0.0591(10) Uani 1 1 d .
C2 C 0.8254(3) 0.1253(3) 0.4979(2) 0.0423(7) Uani 1 1 d .
C16 C 0.1879(3) 0.2374(3) 0.7136(2) 0.0394(7) Uani 1 1 d .
C1 C 0.6451(3) 0.2396(3) 0.4409(2) 0.0357(7) Uani 1 1 d .
C3 C 0.7993(3) 0.0993(3) 0.3832(2) 0.0385(7) Uani 1 1 d .
C6 C 0.3183(3) 0.2801(3) 0.3659(2) 0.0452(8) Uani 1 1 d .
C17 C 0.0533(3) 0.3617(3) 0.6150(2) 0.0437(8) Uani 1 1 d .
C11 C 0.2930(3) 0.3985(3) 0.3420(2) 0.0476(8) Uani 1 1 d .
H11 H 0.2530 0.4350 0.3834 0.057 Uiso 1 1 calc R
C22 C 0.3997(4) 0.1019(4) 0.9191(2) 0.0546(10) Uani 1 1 d .
H22 H 0.3350 0.0808 0.9575 0.065 Uiso 1 1 calc R
C20 C 0.2518(3) 0.3139(3) 0.6730(2) 0.0364(7) Uani 1 1 d .
C24 C 0.5962(3) 0.0481(3) 0.8320(3) 0.0550(10) Uani 1 1 d .
C18 C 0.2163(3) 0.4065(3) 0.6050(2) 0.0355(7) Uani 1 1 d .
C9 C 0.3849(4) 0.4090(4) 0.1935(2) 0.0592(10) Uani 1 1 d .
C23 C 0.4966(4) 0.0189(3) 0.8900(2) 0.0552(10) Uani 1 1 d .
H23 H 0.4947 -0.0554 0.9092 0.066 Uiso 1 1 calc R
C7 C 0.3803(3) 0.2278(3) 0.3023(2) 0.0478(8) Uani 1 1 d .
H7 H 0.4013 0.1498 0.3166 0.057 Uiso 1 1 calc R
C4 C 0.7169(3) 0.1207(3) 0.2776(2) 0.0443(8) Uani 1 1 d .
C25 C 0.5943(3) 0.1626(3) 0.8028(2) 0.0533(9) Uani 1 1 d .
H25 H 0.6585 0.1842 0.7640 0.064 Uiso 1 1 calc R
C26 C 0.4963(4) 0.2440(3) 0.8319(2) 0.0524(9) Uani 1 1 d .
H26 H 0.4965 0.3189 0.8110 0.063 Uiso 1 1 calc R
C21 C 0.3980(4) 0.2157(3) 0.8918(2) 0.0544(9) Uani 1 1 d .
C8 C 0.4120(3) 0.2910(4) 0.2165(2) 0.0576(10) Uani 1 1 d .
H8 H 0.4510 0.2543 0.1751 0.069 Uiso 1 1 calc R
C12 C 0.2792(4) 0.2170(4) 0.4576(3) 0.0590(10) Uani 1 1 d .
H12 H 0.2737 0.2616 0.4937 0.071 Uiso 1 1 calc R
C10 C 0.3258(3) 0.4621(3) 0.2590(3) 0.0569(10) Uani 1 1 d .
H10 H 0.3091 0.5396 0.2460 0.068 Uiso 1 1 calc R
C27 C 0.2962(5) 0.3063(5) 0.9226(3) 0.0821(14) Uani 1 1 d .
H27 H 0.2922 0.3752 0.8739 0.099 Uiso 1 1 calc R
C13 C 0.3635(4) 0.1032(4) 0.4888(3) 0.0758(13) Uani 1 1 d .
H13A H 0.3338 0.0681 0.5475 0.114 Uiso 1 1 calc R
H13B H 0.4404 0.1105 0.4848 0.114 Uiso 1 1 calc R
H13C H 0.3706 0.0577 0.4544 0.114 Uiso 1 1 calc R
C14 C 0.1540(4) 0.2102(5) 0.4658(4) 0.0894(16) Uani 1 1 d .
H14A H 0.1271 0.1707 0.5239 0.134 Uiso 1 1 calc R
H14B H 0.1560 0.1706 0.4283 0.134 Uiso 1 1 calc R
H14C H 0.1002 0.2849 0.4502 0.134 Uiso 1 1 calc R
C15 C 0.4238(5) 0.4761(5) 0.1036(3) 0.1000(19) Uani 1 1 d .
H15A H 0.3976 0.5546 0.0996 0.150 Uiso 1 1 calc R
H15B H 0.3894 0.4650 0.0646 0.150 Uiso 1 1 calc R
H15C H 0.5092 0.4516 0.0893 0.150 Uiso 1 1 calc R
C30 C 0.6975(4) -0.0380(4) 0.7982(3) 0.0795(14) Uani 1 1 d .
H30A H 0.7568 -0.0032 0.7598 0.119 Uiso 1 1 calc R
H30B H 0.6686 -0.0687 0.7682 0.119 Uiso 1 1 calc R
H30C H 0.7322 -0.0973 0.8451 0.119 Uiso 1 1 calc R
C28 C 0.3311(6) 0.3286(5) 0.9920(4) 0.1019(19) Uani 1 1 d .
H28A H 0.4090 0.3392 0.9725 0.153 Uiso 1 1 calc R
H28B H 0.3319 0.2655 1.0430 0.153 Uiso 1 1 calc R
H28C H 0.2743 0.3952 1.0042 0.153 Uiso 1 1 calc R
C29 C 0.1810(5) 0.2919(7) 0.9434(6) 0.156(4) Uani 1 1 d .
H29A H 0.1233 0.3548 0.9605 0.234 Uiso 1 1 calc R
H29B H 0.1798 0.2237 0.9897 0.234 Uiso 1 1 calc R
H29C H 0.1618 0.2874 0.8943 0.234 Uiso 1 1 calc R
N11 N 0.9919(5) 0.3733(7) 0.2290(5) 0.139(2) Uani 1 1 d .
C33 C 0.9155(9) 0.3550(11) 0.3076(8) 0.223(5) Uani 1 1 d .
H33A H 0.9198 0.3993 0.3392 0.335 Uiso 1 1 calc R
H33B H 0.9389 0.2766 0.3396 0.335 Uiso 1 1 calc R
H33C H 0.8351 0.3764 0.2982 0.335 Uiso 1 1 calc R
C31 C 1.0443(15) 0.444(3) 0.2210(12) 0.55(3) Uani 1 1 d .
H31 H 1.0390 0.4681 0.2670 0.654 Uiso 1 1 calc R
O1 O 1.0976(11) 0.4778(12) 0.1557(11) 0.350(7) Uani 1 1 d .
C32 C 0.9818(13) 0.3019(17) 0.1854(14) 0.420(16) Uani 1 1 d .
H32A H 1.0324 0.3122 0.1303 0.630 Uiso 1 1 calc R
H32B H 0.9005 0.3224 0.1782 0.630 Uiso 1 1 calc R
H32C H 1.0059 0.2243 0.2192 0.630 Uiso 1 1 calc R
O2 O 0.6423(5) 0.1767(5) 0.0740(4) 0.145(2) Uani 1 1 d .
N12 N 0.8011(7) 0.2188(8) -0.0130(4) 0.162(3) Uani 1 1 d .
C34 C 0.7115(11) 0.1874(10) 0.0142(10) 0.257(9) Uani 1 1 d .
H34 H 0.6960 0.1660 -0.0265 0.309 Uiso 1 1 calc R
C35 C 0.8245(12) 0.2700(12) 0.0424(7) 0.262(7) Uani 1 1 d .
H35A H 0.8964 0.2917 0.0168 0.393 Uiso 1 1 calc R
H35B H 0.8332 0.2161 0.0979 0.393 Uiso 1 1 calc R
H35C H 0.7588 0.3353 0.0482 0.393 Uiso 1 1 calc R
C36 C 0.8869(11) 0.2340(12) -0.0912(7) 0.271(7) Uani 1 1 d .
H36A H 0.9462 0.2602 -0.0846 0.407 Uiso 1 1 calc R
H36B H 0.8471 0.2883 -0.1374 0.407 Uiso 1 1 calc R
H36C H 0.9247 0.1634 -0.1035 0.407 Uiso 1 1 calc R
H1 H 0.863(3) 0.132(3) 0.588(2) 0.040(12) Uiso 1 1 d .
H2 H -0.099(4) 0.344(4) 0.622(3) 0.065(14) Uiso 1 1 d .
H3 H 0.700(3) 0.234(3) 0.527(2) 0.032(11) Uiso 1 1 d .
H4 H 0.307(3) 0.511(3) 0.544(2) 0.028(9) Uiso 1 1 d .
H5 H 0.457(3) 0.415(3) 0.623(2) 0.044(9) Uiso 1 1 d .
H6 H 0.958(5) 0.053(4) 0.555(3) 0.099(18) Uiso 1 1 d .
H20 H 0.710(3) 0.105(3) 0.232(2) 0.055(11) Uiso 1 1 d .
H21 H -0.073(4) 0.438(4) 0.544(3) 0.079(15) Uiso 1 1 d .
H9 H 0.037(3) 0.218(3) 0.708(2) 0.045(10) Uiso 1 1 d .
H15 H 0.895(5) 0.013(4) 0.290(3) 0.113(18) Uiso 1 1 d .

loop_
_atom_site_aniso_label
_atom_site_aniso_U_11
_atom_site_aniso_U_22
_atom_site_aniso_U_33
_atom_site_aniso_U_23
_atom_site_aniso_U_13
_atom_site_aniso_U_12
Ru2 0.04628(16) 0.03371(14) 0.03836(14) -0.00069(11) -0.02089(12) -0.01460(11)
Ru1 0.03670(14) 0.03228(14) 0.03821(14) -0.00905(11) -0.01117(10) -0.00877(10)
Cl3 0.0371(4) 0.0395(4) 0.0440(4) -0.0094(4) -0.0129(3) -0.0122(3)
S1 0.0393(4) 0.0461(5) 0.0507(5) -0.0247(4) -0.0143(4) -0.0003(4)
Cl4 0.0399(4) 0.0565(5) 0.0640(6) -0.0253(5) -0.0050(4) -0.0175(4)
S2 0.0608(6) 0.0456(5) 0.0535(5) 0.0072(4) -0.0280(4) -0.0304(4)
Cl2 0.0893(8) 0.0534(6) 0.0619(6) -0.0249(5) -0.0286(5) -0.0020(5)
Cl1 0.0648(6) 0.0586(6) 0.0726(7) -0.0010(5) -0.0127(5) -0.0338(5)
N1 0.0390(15) 0.0469(17) 0.0409(15) -0.0219(15) -0.0088(12) -0.0079(13)
N9 0.0339(14) 0.0332(15) 0.0381(15) 0.0014(13) -0.0120(12) -0.0098(12)
N8 0.0325(13) 0.0395(15) 0.0463(15) -0.0046(13) -0.0175(12) -0.0086(11)
N4 0.0415(15) 0.0451(16) 0.0510(16) -0.0234(15) -0.0130(13) 0.0001(13)
N7 0.0373(17) 0.061(2) 0.074(2) -0.007(2) -0.0247(17) -0.0151(16)
N5 0.0390(14) 0.0371(14) 0.0414(14) -0.0137(12) -0.0129(12) -0.0082(11)
N3 0.0359(14) 0.0414(15) 0.0480(16) -0.0138(14) -0.0141(12) -0.0054(12)
N10 0.0363(13) 0.0329(13) 0.0370(13) -0.0043(12) -0.0139(11) -0.0129(11)
N6 0.0376(15) 0.0460(17) 0.0513(17) -0.0065(14) -0.0160(13) -0.0189(13)
C19 0.0322(16) 0.0362(17) 0.0392(16) -0.0058(14) -0.0125(13) -0.0090(13)
C5 0.0349(15) 0.0350(16) 0.0382(16) -0.0130(14) -0.0096(13) -0.0095(13)
N2 0.051(2) 0.073(3) 0.058(2) -0.034(2) -0.0226(17) 0.0006(18)
C2 0.0379(17) 0.0439(19) 0.0479(19) -0.0125(16) -0.0141(15) -0.0114(14)
C16 0.0394(17) 0.0400(17) 0.0433(17) -0.0084(15) -0.0130(14) -0.0163(14)
C1 0.0338(15) 0.0368(16) 0.0387(16) -0.0112(14) -0.0091(13) -0.0106(13)
C3 0.0372(16) 0.0343(16) 0.0438(17) -0.0114(15) -0.0075(14) -0.0102(13)
C6 0.0365(17) 0.050(2) 0.051(2) -0.0146(17) -0.0097(15) -0.0134(15)
C17 0.0350(17) 0.0445(19) 0.054(2) -0.0149(17) -0.0162(15) -0.0075(15)
C11 0.0368(17) 0.048(2) 0.058(2) -0.0188(19) -0.0114(16) -0.0068(15)
C22 0.064(2) 0.068(3) 0.0339(17) 0.0034(18) -0.0200(17) -0.032(2)
C20 0.0349(16) 0.0349(16) 0.0401(16) -0.0058(14) -0.0150(13) -0.0103(13)
C24 0.055(2) 0.053(2) 0.057(2) 0.0012(19) -0.0331(19) -0.0173(18)
C18 0.0313(15) 0.0335(16) 0.0402(16) -0.0092(14) -0.0096(13) -0.0072(12)
C9 0.061(2) 0.069(3) 0.048(2) 0.003(2) -0.0279(19) -0.026(2)
C23 0.068(2) 0.044(2) 0.056(2) 0.0095(18) -0.037(2) -0.0244(19)
C7 0.0482(19) 0.0415(19) 0.062(2) -0.0145(18) -0.0201(17) -0.0154(16)
C4 0.050(2) 0.0411(19) 0.0434(18) -0.0182(16) -0.0129(16) -0.0062(15)
C25 0.055(2) 0.058(2) 0.055(2) -0.0037(19) -0.0248(18) -0.0273(19)
C26 0.070(2) 0.048(2) 0.052(2) -0.0025(18) -0.034(2) -0.0261(19)
C21 0.068(2) 0.055(2) 0.049(2) -0.0151(19) -0.0275(19) -0.015(2)
C8 0.056(2) 0.082(3) 0.052(2) -0.033(2) -0.0140(18) -0.023(2)
C12 0.061(2) 0.065(3) 0.057(2) -0.024(2) 0.0013(19) -0.028(2)
C10 0.050(2) 0.042(2) 0.074(3) -0.004(2) -0.030(2) -0.0076(17)
C27 0.084(3) 0.091(4) 0.083(3) -0.043(3) -0.021(3) -0.017(3)
C13 0.084(3) 0.075(3) 0.061(3) 0.002(2) -0.019(2) -0.033(3)
C14 0.064(3) 0.099(4) 0.096(4) -0.018(3) 0.006(3) -0.040(3)
C15 0.121(4) 0.123(5) 0.051(3) 0.024(3) -0.037(3) -0.064(4)
C30 0.057(3) 0.068(3) 0.107(4) -0.022(3) -0.032(3) -0.003(2)
C28 0.121(5) 0.115(5) 0.099(4) -0.063(4) -0.023(4) -0.033(4)
C29 0.077(4) 0.220(9) 0.234(10) -0.171(8) -0.003(5) -0.026(5)
N11 0.072(3) 0.196(7) 0.157(6) -0.083(5) 0.021(4) -0.049(4)
C33 0.159(9) 0.315(16) 0.226(13) -0.119(12) 0.020(9) -0.103(10)
C31 0.189(15) 1.02(7) 0.216(17) 0.20(3) -0.060(12) -0.31(3)
O1 0.238(13) 0.350(15) 0.43(2) -0.040(15) -0.101(13) -0.097(11)
C32 0.217(15) 0.63(4) 0.65(4) -0.53(4) 0.043(18) -0.139(19)
O2 0.145(4) 0.157(5) 0.143(4) -0.050(4) 0.033(4) -0.094(4)
N12 0.141(6) 0.261(9) 0.102(5) -0.054(5) 0.001(4) -0.096(6)
C34 0.160(10) 0.224(12) 0.306(18) 0.100(12) -0.069(11) -0.126(10)
C35 0.295(17) 0.37(2) 0.160(10) -0.095(12) -0.049(11) -0.120(15)
C36 0.266(14) 0.40(2) 0.194(11) -0.170(13) 0.110(11) -0.173(15)

loop_
_atom_type_symbol
_atom_type_description
_atom_type_scat_dispersion_real
_atom_type_scat_dispersion_imag
_atom_type_scat_source
C C 0.0033 0.0016 'International Tables Vol C Tables 4.2.6.8 and 6.1.1.4'
H H 0.0000 0.0000 'International Tables Vol C Tables 4.2.6.8 and 6.1.1.4'
N N 0.0061 0.0033 'International Tables Vol C Tables 4.2.6.8 and 6.1.1.4'
S S 0.1246 0.1234 'International Tables Vol C Tables 4.2.6.8 and 6.1.1.4'
Cl Cl 0.1484 0.1585 'International Tables Vol C Tables 4.2.6.8 and 6.1.1.4'
Ru Ru -1.2594 0.8363 'International Tables Vol C Tables 4.2.6.8 and 6.1.1.4'
O O 0.0106 0.0060 'International Tables Vol C Tables 4.2.6.8 and 6.1.1.4'

loop_
_geom_angle_atom_site_label_1
_geom_angle_atom_site_label_2
_geom_angle_atom_site_label_3
_geom_angle
N10 Ru2 C22 133.84(13)
N10 Ru2 C26 91.15(12)
C22 Ru2 C26 67.79(15)
N10 Ru2 C23 170.45(13)
C22 Ru2 C23 38.24(15)
C26 Ru2 C23 80.48(14)
N10 Ru2 C21 101.56(12)
C22 Ru2 C21 37.93(15)
C26 Ru2 C21 37.75(15)
C23 Ru2 C21 68.99(15)
N10 Ru2 C25 108.32(12)
C22 Ru2 C25 80.17(14)
C26 Ru2 C25 37.74(14)
C23 Ru2 C25 67.55(14)
C21 Ru2 C25 68.37(15)
N10 Ru2 C24 142.35(13)
C22 Ru2 C24 68.28(15)
C26 Ru2 C24 68.08(15)
C23 Ru2 C24 37.48(15)
C21 Ru2 C24 81.33(15)
C25 Ru2 C24 37.44(14)
N10 Ru2 Cl2 83.51(8)
C22 Ru2 Cl2 141.09(12)
C26 Ru2 Cl2 132.58(12)
C23 Ru2 Cl2 105.52(12)
C21 Ru2 Cl2 168.31(11)
C25 Ru2 Cl2 100.08(11)
C24 Ru2 Cl2 88.24(11)
N10 Ru2 S2 83.36(7)
C22 Ru2 S2 87.56(10)
C26 Ru2 S2 139.57(12)
C23 Ru2 S2 100.00(11)
C21 Ru2 S2 104.26(11)
C25 Ru2 S2 166.97(10)
C24 Ru2 S2 132.86(11)
Cl2 Ru2 S2 86.70(4)
N5 Ru1 C7 92.57(12)
N5 Ru1 C11 149.46(13)
C7 Ru1 C11 67.66(14)
N5 Ru1 C10 165.81(13)
C7 Ru1 C10 80.71(15)
C11 Ru1 C10 37.38(15)
N5 Ru1 C8 99.12(13)
C7 Ru1 C8 38.07(14)
C11 Ru1 C8 79.84(14)
C10 Ru1 C8 67.93(16)
N5 Ru1 C6 113.11(12)
C7 Ru1 C6 37.47(13)
C11 Ru1 C6 37.94(13)
C10 Ru1 C6 68.51(15)
C8 Ru1 C6 68.20(14)
N5 Ru1 C9 127.79(14)
C7 Ru1 C9 68.37(15)
C11 Ru1 C9 67.88(15)
C10 Ru1 C9 38.05(16)
C8 Ru1 C9 37.41(16)
C6 Ru1 C9 81.10(14)
N5 Ru1 Cl1 83.31(8)
C7 Ru1 Cl1 148.61(11)
C11 Ru1 Cl1 125.74(11)
C10 Ru1 Cl1 95.88(12)
C8 Ru1 Cl1 111.76(12)
C6 Ru1 Cl1 163.54(10)
C9 Ru1 Cl1 89.67(11)
N5 Ru1 S1 83.75(7)
C7 Ru1 S1 124.41(10)
C11 Ru1 S1 88.67(10)
C10 Ru1 S1 110.37(12)
C8 Ru1 S1 162.00(11)
C6 Ru1 S1 94.26(10)
C9 Ru1 S1 147.47(12)
Cl1 Ru1 S1 86.20(4)
C1 S1 Ru1 96.89(11)
C16 S2 Ru2 96.87(11)
C1 N1 C2 123.6(3)
C1 N1 H3 117(3)
C2 N1 H3 119(3)
C18 N9 C19 107.5(3)
C18 N9 H4 129(3)
C19 N9 H4 124(3)
C17 N8 C18 112.2(3)
C3 N4 C4 107.1(3)
C3 N4 H15 126(3)
C4 N4 H15 126(3)
C17 N7 H2 122(3)
C17 N7 H21 120(3)
H2 N7 H21 117(4)
C4 N5 C5 104.5(3)
C4 N5 Ru1 142.0(2)
C5 N5 Ru1 112.67(19)
C2 N3 C3 113.2(3)
C19 N10 C20 105.1(3)
C19 N10 Ru2 141.3(2)
C20 N10 Ru2 113.0(2)
C16 N6 C17 122.5(3)
C16 N6 H9 117(2)
C17 N6 H9 120(2)
N10 C19 N9 111.4(3)
N10 C19 H5 127(2)
N9 C19 H5 121(2)
N5 C5 C3 110.9(3)
N5 C5 C1 127.0(3)
C3 C5 C1 122.0(3)
C2 N2 H1 120(3)
C2 N2 H6 115(3)
H1 N2 H6 125(5)
N2 C2 N3 119.6(3)
N2 C2 N1 116.6(3)
N3 C2 N1 123.8(3)
N6 C16 C20 113.2(3)
N6 C16 S2 127.3(3)
C20 C16 S2 119.5(2)
N1 C1 C5 112.9(3)
N1 C1 S1 127.6(2)
C5 C1 S1 119.5(2)
N3 C3 N4 130.2(3)
N3 C3 C5 124.4(3)
N4 C3 C5 105.4(3)
C7 C6 C11 117.2(3)
C7 C6 C12 123.6(3)
C11 C6 C12 119.1(3)
C7 C6 Ru1 69.77(19)
C11 C6 Ru1 69.62(19)
C12 C6 Ru1 131.1(3)
N8 C17 N7 119.0(3)
N8 C17 N6 125.1(3)
N7 C17 N6 115.8(3)
C10 C11 C6 122.4(3)
C10 C11 Ru1 71.6(2)
C6 C11 Ru1 72.45(19)
C10 C11 H11 118.8
C6 C11 H11 118.8
Ru1 C11 H11 129.8
C21 C22 C23 122.0(4)
C21 C22 Ru2 72.8(2)
C23 C22 Ru2 71.8(2)
C21 C22 H22 119.0
C23 C22 H22 119.0
Ru2 C22 H22 128.9
N10 C20 C16 127.1(3)
N10 C20 C18 111.1(3)
C16 C20 C18 121.6(3)
C23 C24 C25 118.0(4)
C23 C24 C30 121.0(4)
C25 C24 C30 120.9(4)
C23 C24 Ru2 69.3(2)
C25 C24 Ru2 70.2(2)
C30 C24 Ru2 129.2(3)
N9 C18 N8 129.9(3)
N9 C18 C20 104.9(3)
N8 C18 C20 125.2(3)
C8 C9 C10 118.0(4)
C8 C9 C15 120.9(4)
C10 C9 C15 121.0(4)
C8 C9 Ru1 70.4(2)
C10 C9 Ru1 69.4(2)
C15 C9 Ru1 128.9(3)
C24 C23 C22 120.4(4)
C24 C23 Ru2 73.2(2)
C22 C23 Ru2 70.0(2)
C24 C23 H23 119.8
C22 C23 H23 119.8
Ru2 C23 H23 129.4
C6 C7 C8 121.5(3)
C6 C7 Ru1 72.8(2)
C8 C7 Ru1 72.0(2)
C6 C7 H7 119.2
C8 C7 H7 119.2
Ru1 C7 H7 128.2
N5 C4 N4 112.2(3)
N5 C4 H20 128(2)
N4 C4 H20 120(2)
C26 C25 C24 120.6(4)
C26 C25 Ru2 69.8(2)
C24 C25 Ru2 72.4(2)
C26 C25 H25 119.7
C24 C25 H25 119.7
Ru2 C25 H25 130.7
C25 C26 C21 122.1(4)
C25 C26 Ru2 72.4(2)
C21 C26 Ru2 72.4(2)
C25 C26 H26 119.0
C21 C26 H26 119.0
Ru2 C26 H26 128.6
C26 C21 C22 116.8(4)
C26 C21 C27 119.9(4)
C22 C21 C27 123.3(4)
C26 C21 Ru2 69.9(2)
C22 C21 Ru2 69.3(2)
C27 C21 Ru2 130.9(3)
C9 C8 C7 120.5(4)
C9 C8 Ru1 72.2(2)
C7 C8 Ru1 69.89(19)
C9 C8 H8 119.7
C7 C8 H8 119.7
Ru1 C8 H8 130.9
C13 C12 C6 113.7(3)
C13 C12 C14 111.4(4)
C6 C12 C14 108.1(4)
C13 C12 H12 107.8
C6 C12 H12 107.8
C14 C12 H12 107.8
C11 C10 C9 120.2(4)
C11 C10 Ru1 71.0(2)
C9 C10 Ru1 72.6(2)
C11 C10 H10 119.9
C9 C10 H10 119.9
Ru1 C10 H10 128.9
C29 C27 C21 116.5(5)
C29 C27 C28 114.5(5)
C21 C27 C28 108.8(4)
C29 C27 H27 105.3
C21 C27 H27 105.3
C28 C27 H27 105.3
C12 C13 H13A 109.5
C12 C13 H13B 109.5
H13A C13 H13B 109.5
C12 C13 H13C 109.5
H13A C13 H13C 109.5
H13B C13 H13C 109.5
C12 C14 H14A 109.5
C12 C14 H14B 109.5
H14A C14 H14B 109.5
C12 C14 H14C 109.5
H14A C14 H14C 109.5
H14B C14 H14C 109.5
C9 C15 H15A 109.5
C9 C15 H15B 109.5
H15A C15 H15B 109.5
C9 C15 H15C 109.5
H15A C15 H15C 109.5
H15B C15 H15C 109.5
C24 C30 H30A 109.5
C24 C30 H30B 109.5
H30A C30 H30B 109.5
C24 C30 H30C 109.5
H30A C30 H30C 109.5
H30B C30 H30C 109.5
C27 C28 H28A 109.5
C27 C28 H28B 109.5
H28A C28 H28B 109.5
C27 C28 H28C 109.5
H28A C28 H28C 109.5
H28B C28 H28C 109.5
C27 C29 H29A 109.5
C27 C29 H29B 109.5
H29A C29 H29B 109.5
C27 C29 H29C 109.5
H29A C29 H29C 109.5
H29B C29 H29C 109.5
C31 N11 C33 110.7(13)
C31 N11 C32 143.1(15)
C33 N11 C32 106.2(10)
N11 C33 H33A 109.5
N11 C33 H33B 109.5
H33A C33 H33B 109.5
N11 C33 H33C 109.5
H33A C33 H33C 109.5
H33B C33 H33C 109.5
O1 C31 N11 118(3)
O1 C31 H31 121.0
N11 C31 H31 121.0
N11 C32 H32A 109.5
N11 C32 H32B 109.5
H32A C32 H32B 109.5
N11 C32 H32C 109.5
H32A C32 H32C 109.5
H32B C32 H32C 109.5
C34 N12 C36 137.4(12)
C34 N12 C35 114.9(11)
C36 N12 C35 107.2(9)
O2 C34 N12 138.8(17)
O2 C34 H34 110.6
N12 C34 H34 110.6
N12 C35 H35A 109.5
N12 C35 H35B 109.5
H35A C35 H35B 109.5
N12 C35 H35C 109.5
H35A C35 H35C 109.5
H35B C35 H35C 109.5
N12 C36 H36A 109.5
N12 C36 H36B 109.5
H36A C36 H36B 109.5
N12 C36 H36C 109.5
H36A C36 H36C 109.5
H36B C36 H36C 109.5

loop_
_geom_bond_atom_site_label_1
_geom_bond_atom_site_label_2
_geom_bond_distance
Ru2 N10 2.114(3)
Ru2 C22 2.144(3)
Ru2 C26 2.157(3)
Ru2 C23 2.168(3)
Ru2 C21 2.190(4)
Ru2 C25 2.190(4)
Ru2 C24 2.220(4)
Ru2 Cl2 2.3919(12)
Ru2 S2 2.4552(13)
Ru1 N5 2.113(3)
Ru1 C7 2.155(3)
Ru1 C11 2.156(3)
Ru1 C10 2.165(4)
Ru1 C8 2.183(3)
Ru1 C6 2.193(3)
Ru1 C9 2.207(4)
Ru1 Cl1 2.3952(12)
Ru1 S1 2.4409(11)
S1 C1 1.687(3)
S2 C16 1.685(3)
N1 C1 1.351(4)
N1 C2 1.377(4)
N1 H3 0.66(3)
N9 C18 1.352(4)
N9 C19 1.377(4)
N9 H4 0.74(3)
N8 C17 1.329(4)
N8 C18 1.354(4)
N4 C3 1.354(4)
N4 C4 1.365(4)
N4 H15 1.04(5)
N7 C17 1.339(4)
N7 H2 0.84(4)
N7 H21 0.92(5)
N5 C4 1.311(4)
N5 C5 1.368(4)
N3 C2 1.330(4)
N3 C3 1.348(4)
N10 C19 1.304(4)
N10 C20 1.366(4)
N6 C16 1.367(4)
N6 C17 1.376(4)
N6 H9 0.94(4)
C19 H5 0.95(3)
C5 C3 1.374(4)
C5 C1 1.374(4)
N2 C2 1.325(5)
N2 H1 0.68(4)
N2 H6 0.90(5)
C16 C20 1.373(4)
C6 C7 1.397(5)
C6 C11 1.414(5)
C6 C12 1.509(5)
C11 C10 1.385(5)
C11 H11 0.9300
C22 C21 1.409(5)
C22 C23 1.413(6)
C22 H22 0.9300
C20 C18 1.375(4)
C24 C23 1.411(6)
C24 C25 1.415(5)
C24 C30 1.495(6)
C9 C8 1.408(6)
C9 C10 1.426(6)
C9 C15 1.502(6)
C23 H23 0.9300
C7 C8 1.415(5)
C7 H7 0.9300
C4 H20 0.92(4)
C25 C26 1.406(5)
C25 H25 0.9300
C26 C21 1.406(6)
C26 H26 0.9300
C21 C27 1.513(6)
C8 H8 0.9300
C12 C13 1.490(6)
C12 C14 1.531(6)
C12 H12 0.9800
C10 H10 0.9300
C27 C29 1.418(8)
C27 C28 1.522(7)
C27 H27 0.9800
C13 H13A 0.9600
C13 H13B 0.9600
C13 H13C 0.9600
C14 H14A 0.9600
C14 H14B 0.9600
C14 H14C 0.9600
C15 H15A 0.9600
C15 H15B 0.9600
C15 H15C 0.9600
C30 H30A 0.9600
C30 H30B 0.9600
C30 H30C 0.9600
C28 H28A 0.9600
C28 H28B 0.9600
C28 H28C 0.9600
C29 H29A 0.9600
C29 H29B 0.9600
C29 H29C 0.9600
N11 C31 1.28(3)
N11 C33 1.395(11)
N11 C32 1.465(14)
C33 H33A 0.9600
C33 H33B 0.9600
C33 H33C 0.9600
C31 O1 1.139(18)
C31 H31 0.9300
C32 H32A 0.9600
C32 H32B 0.9600
C32 H32C 0.9600
O2 C34 1.126(13)
N12 C34 1.222(11)
N12 C36 1.443(10)
N12 C35 1.490(12)
C34 H34 0.9300
C35 H35A 0.9600
C35 H35B 0.9600
C35 H35C 0.9600
C36 H36A 0.9600
C36 H36B 0.9600
C36 H36C 0.9600
